data_7018455
loop_
_publ_author_name
'Emslie, David J. H.'
'Cowie, Bradley E.'
'Oakley, Simon R.'
'Huk, Natalie L.'
'Jenkins, Hilary A.'
'Harrington, Laura E.'
'Britten, James F.'

_publ_section_title
;
 A study of M-X-BR(3) (M = Pt, Pd or Rh; X = Cl or I) interactions in
 square planar ambiphilic ligand complexes: structural, spectroscopic,
 electrochemical and computational comparisons with borane-free analogues.
;
_journal_issue 12
_journal_name_full 'Dalton transactions (Cambridge, England : 2003)'
_journal_page_first 3523
_journal_page_last 3535
_journal_paper_doi 10.1039/c2dt11991a
_journal_volume 41
_journal_year 2012
_chemical_formula_moiety 'C47 H48 B I2 P Pt S, 1.31(C H2 Cl2)'
_chemical_formula_sum 'C48.31 H50.62 B Cl2.62 I2 P Pt S'
_chemical_formula_weight 1246.93
_chemical_name_systematic
;
?
;
_space_group_IT_number 33
_symmetry_cell_setting orthorhombic
_symmetry_space_group_name_Hall 'P 2c -2n'
_symmetry_space_group_name_H-M 'P n a 21'
_atom_sites_solution_hydrogens geom
_atom_sites_solution_primary direct
_atom_sites_solution_secondary difmap
_audit_creation_method SHELXL-97
_cell_angle_alpha 90.00
_cell_angle_beta 90.00
_cell_angle_gamma 90.00
_cell_formula_units_Z 4
_cell_length_a 22.18(2)
_cell_length_b 9.043(8)
_cell_length_c 24.75(2)
_cell_measurement_reflns_used 512
_cell_measurement_temperature 173(2)
_cell_measurement_theta_max 37.558
_cell_measurement_theta_min 6.173
_cell_volume 4964(7)
_computing_cell_refinement 'Bruker SMART'
_computing_data_collection 'Bruker SMART'
_computing_data_reduction 'Bruker SAINT'
_computing_molecular_graphics 'Bruker SHELXTL'
_computing_publication_material 'Bruker SHELXTL'
_computing_structure_refinement 'SHELXL-97 (Sheldrick, 2008)'
_computing_structure_solution 'SHELXS-97 (Sheldrick, 1990)'
_diffrn_ambient_temperature 173(2)
_diffrn_measured_fraction_theta_full 0.998
_diffrn_measured_fraction_theta_max 0.998
_diffrn_measurement_device_type 'CCD area detector'
_diffrn_measurement_method 'phi and omega scans'
_diffrn_radiation_monochromator 'parallel mirrors'
_diffrn_radiation_source 'rotating anode'
_diffrn_radiation_type MoK\a
_diffrn_radiation_wavelength 0.71073
_diffrn_reflns_av_R_equivalents 0.1803
_diffrn_reflns_av_sigmaI/netI 0.2059
_diffrn_reflns_limit_h_max 27
_diffrn_reflns_limit_h_min -27
_diffrn_reflns_limit_k_max 10
_diffrn_reflns_limit_k_min -11
_diffrn_reflns_limit_l_max 30
_diffrn_reflns_limit_l_min -30
_diffrn_reflns_number 34768
_diffrn_reflns_theta_full 26.36
_diffrn_reflns_theta_max 26.36
_diffrn_reflns_theta_min 1.65
_exptl_absorpt_coefficient_mu 4.310
_exptl_absorpt_correction_T_max 0.88
_exptl_absorpt_correction_T_min 0.70
_exptl_absorpt_correction_type multi-scan
_exptl_absorpt_process_details SADABS
_exptl_crystal_colour yellow
_exptl_crystal_density_diffrn 1.662
_exptl_crystal_density_method 'not measured'
_exptl_crystal_description plate
_exptl_crystal_F_000 2410
_exptl_crystal_size_max 0.25
_exptl_crystal_size_mid 0.13
_exptl_crystal_size_min 0.03
_refine_diff_density_max 1.743
_refine_diff_density_min -1.368
_refine_diff_density_rms 0.249
_refine_ls_abs_structure_details 'Flack H D (1983), Acta Cryst. A39, 876-881'
_refine_ls_abs_structure_Flack 0.003(11)
_refine_ls_extinction_coef 0.00101(8)
_refine_ls_extinction_expression Fc^*^=kFc[1+0.001xFc^2^\l^3^/sin(2\q)]^-1/4^
_refine_ls_extinction_method SHELXL
_refine_ls_goodness_of_fit_ref 1.021
_refine_ls_hydrogen_treatment constr
_refine_ls_matrix_type full
_refine_ls_number_parameters 518
_refine_ls_number_reflns 9159
_refine_ls_number_restraints 398
_refine_ls_restrained_S_all 1.006
_refine_ls_R_factor_all 0.1661
_refine_ls_R_factor_gt 0.0652
_refine_ls_shift/su_max 0.006
_refine_ls_shift/su_mean 0.000
_refine_ls_structure_factor_coef Fsqd
_refine_ls_weighting_details 'calc w=1/[\s^2^(Fo^2^)+(0.0535P)^2^+18.7042P] where P=(Fo^2^+2Fc^2^)/3'
_refine_ls_weighting_scheme calc
_refine_ls_wR_factor_gt 0.1222
_refine_ls_wR_factor_ref 0.1573
_reflns_number_gt 5008
_reflns_number_total 9159
_reflns_threshold_expression >2\s(I)
_cod_data_source_file c2dt11991a.txt
_cod_data_source_block so02
_cod_depositor_comments
;
The following automatic conversions were performed:

'_symmetry_cell_setting' value 'Orthorhombic' changed to
'orthorhombic' according to
/home/saulius/struct/CIF-dictionaries/cif_core.dic dictionary named
'cif_core.dic' version 2.4.1 from 2010-06-29.

Automatic conversion script
Id: cif_fix_values 1715 2011-07-08 13:25:40Z adriana 
;
_cod_original_cell_volume 4964(8)
_cod_original_sg_symbol_H-M Pna2(1)
_cod_database_code 7018455

loop_
_symmetry_equiv_pos_as_xyz
'x, y, z'
'-x, -y, z+1/2'
'x+1/2, -y+1/2, z'
'-x+1/2, y+1/2, z+1/2'

loop_
_atom_site_label
_atom_site_type_symbol
_atom_site_fract_x
_atom_site_fract_y
_atom_site_fract_z
_atom_site_U_iso_or_equiv
_atom_site_adp_type
_atom_site_occupancy
_atom_site_symmetry_multiplicity
_atom_site_calc_flag
_atom_site_refinement_flags
Pt1 Pt 0.53850(3) 0.36226(7) 0.68680(3) 0.02369(19) Uani 1 1 d .
I1 I 0.60503(6) 0.20938(14) 0.75521(5) 0.0303(3) Uani 1 1 d .
S1 S 0.4591(2) 0.2309(5) 0.71620(18) 0.0259(11) Uani 1 1 d .
P1 P 0.4762(2) 0.4760(5) 0.63011(18) 0.0229(12) Uani 1 1 d .
C1 C 0.2883(8) 0.3527(19) 0.6896(9) 0.033(3) Uani 1 1 d U
H1A H 0.2490 0.3192 0.6988 0.039 Uiso 1 1 calc R
B1 B 0.5336(11) 0.349(3) 0.8307(8) 0.035(4) Uani 1 1 d U
I2 I 0.63324(6) 0.48191(15) 0.64399(6) 0.0382(4) Uani 1 1 d .
C2 C 0.2928(9) 0.479(2) 0.6582(7) 0.029(3) Uani 1 1 d U
C3 C 0.3513(7) 0.5164(19) 0.6366(7) 0.025(3) Uani 1 1 d U
H3A H 0.3558 0.5944 0.6112 0.030 Uiso 1 1 calc R
C4 C 0.4009(8) 0.4352(19) 0.6541(6) 0.024(3) Uani 1 1 d U
C5 C 0.4746(8) 0.251(2) 0.8296(7) 0.028(3) Uani 1 1 d U
C6 C 0.4525(8) 0.215(2) 0.8817(7) 0.029(3) Uani 1 1 d U
H6A H 0.4786 0.2245 0.9120 0.035 Uiso 1 1 calc R
C7 C 0.3923(9) 0.166(2) 0.8899(7) 0.034(3) Uani 1 1 d U
C8 C 0.3574(9) 0.146(2) 0.8453(7) 0.033(3) Uani 1 1 d U
H8A H 0.3169 0.1152 0.8506 0.039 Uiso 1 1 calc R
C9 C 0.3363(9) 0.136(2) 0.7453(7) 0.031(3) Uani 1 1 d U
C13 C 0.3766(9) 0.1667(19) 0.7930(7) 0.027(3) Uani 1 1 d U
C12 C 0.4355(8) 0.223(2) 0.7851(7) 0.024(3) Uani 1 1 d U
C11 C 0.3969(8) 0.3181(19) 0.6917(8) 0.031(3) Uani 1 1 d U
C10 C 0.3366(9) 0.272(2) 0.7084(7) 0.028(3) Uani 1 1 d U
C14 C 0.3531(9) -0.005(2) 0.7142(8) 0.040(5) Uani 1 1 d U
H14A H 0.3951 0.0018 0.7023 0.061 Uiso 1 1 calc R
H14B H 0.3268 -0.0148 0.6826 0.061 Uiso 1 1 calc R
H14C H 0.3481 -0.0908 0.7378 0.061 Uiso 1 1 calc R
C15 C 0.2692(9) 0.115(2) 0.7642(7) 0.036(5) Uani 1 1 d U
H15A H 0.2559 0.2024 0.7841 0.054 Uiso 1 1 calc R
H15B H 0.2664 0.0276 0.7877 0.054 Uiso 1 1 calc R
H15C H 0.2433 0.1003 0.7325 0.054 Uiso 1 1 calc R
C16 C 0.2384(9) 0.568(2) 0.6434(8) 0.034(3) Uani 1 1 d U
C17 C 0.2507(9) 0.694(2) 0.6031(7) 0.036(5) Uani 1 1 d U
H17A H 0.2792 0.7641 0.6191 0.054 Uiso 1 1 calc R
H17B H 0.2128 0.7447 0.5947 0.054 Uiso 1 1 calc R
H17C H 0.2679 0.6526 0.5699 0.054 Uiso 1 1 calc R
C18 C 0.1892(8) 0.464(2) 0.6165(7) 0.036(5) Uani 1 1 d U
H18A H 0.1786 0.3844 0.6416 0.054 Uiso 1 1 calc R
H18B H 0.2055 0.4212 0.5831 0.054 Uiso 1 1 calc R
H18C H 0.1531 0.5219 0.6080 0.054 Uiso 1 1 calc R
C19 C 0.2135(9) 0.628(2) 0.6932(9) 0.046(5) Uani 1 1 d U
H19A H 0.2432 0.6932 0.7102 0.069 Uiso 1 1 calc R
H19B H 0.2038 0.5464 0.7179 0.069 Uiso 1 1 calc R
H19C H 0.1768 0.6838 0.6851 0.069 Uiso 1 1 calc R
C20 C 0.3743(10) 0.130(2) 0.9471(7) 0.040(4) Uani 1 1 d U
C21 C 0.4059(11) -0.014(3) 0.9650(8) 0.059(6) Uani 1 1 d U
H21A H 0.3953 -0.0355 1.0026 0.089 Uiso 1 1 calc R
H21B H 0.4497 -0.0013 0.9620 0.089 Uiso 1 1 calc R
H21C H 0.3929 -0.0955 0.9418 0.089 Uiso 1 1 calc R
C22 C 0.3903(11) 0.249(3) 0.9864(7) 0.054(6) Uani 1 1 d U
H22A H 0.3798 0.2167 1.0230 0.080 Uiso 1 1 calc R
H22B H 0.3680 0.3389 0.9775 0.080 Uiso 1 1 calc R
H22C H 0.4337 0.2684 0.9844 0.080 Uiso 1 1 calc R
C23 C 0.3064(11) 0.093(3) 0.9511(8) 0.060(6) Uani 1 1 d U
H23A H 0.2964 0.0659 0.9884 0.090 Uiso 1 1 calc R
H23B H 0.2971 0.0095 0.9271 0.090 Uiso 1 1 calc R
H23C H 0.2827 0.1791 0.9402 0.090 Uiso 1 1 calc R
C24 C 0.4820(9) 0.676(2) 0.6203(7) 0.031(4) Uani 1 1 d U
C25 C 0.5115(9) 0.757(2) 0.6610(7) 0.031(4) Uani 1 1 d U
H25A H 0.5249 0.7098 0.6932 0.038 Uiso 1 1 calc R
C26 C 0.5202(9) 0.907(2) 0.6527(8) 0.037(4) Uani 1 1 d U
H26A H 0.5415 0.9638 0.6787 0.044 Uiso 1 1 calc R
C27 C 0.4991(9) 0.971(2) 0.6091(8) 0.040(4) Uani 1 1 d U
H27A H 0.5052 1.0743 0.6044 0.048 Uiso 1 1 calc R
C28 C 0.4688(9) 0.895(2) 0.5706(8) 0.040(4) Uani 1 1 d U
H28A H 0.4529 0.9450 0.5400 0.048 Uiso 1 1 calc R
C29 C 0.4609(9) 0.742(2) 0.5759(8) 0.037(4) Uani 1 1 d U
H29A H 0.4410 0.6863 0.5486 0.044 Uiso 1 1 calc R
C30 C 0.4776(10) 0.400(2) 0.5641(7) 0.036(4) Uani 1 1 d U
C31 C 0.5257(10) 0.434(2) 0.5281(7) 0.043(4) Uani 1 1 d U
H31A H 0.5582 0.4955 0.5387 0.052 Uiso 1 1 calc R
C32 C 0.5232(11) 0.370(2) 0.4749(8) 0.049(4) Uani 1 1 d U
H32A H 0.5561 0.3871 0.4512 0.059 Uiso 1 1 calc R
C33 C 0.4783(11) 0.289(2) 0.4571(8) 0.046(4) Uani 1 1 d U
H33A H 0.4781 0.2530 0.4210 0.055 Uiso 1 1 calc R
C34 C 0.4328(11) 0.258(2) 0.4907(8) 0.043(4) Uani 1 1 d U
H34A H 0.4012 0.1966 0.4779 0.051 Uiso 1 1 calc R
C35 C 0.4291(10) 0.310(2) 0.5436(7) 0.036(4) Uani 1 1 d U
H35A H 0.3953 0.2874 0.5656 0.043 Uiso 1 1 calc R
C36 C 0.5808(9) 0.299(2) 0.8825(7) 0.032(4) Uani 1 1 d U
C37 C 0.5931(8) 0.156(2) 0.8979(7) 0.036(4) Uani 1 1 d U
H37A H 0.5742 0.0768 0.8790 0.044 Uiso 1 1 calc R
C38 C 0.6295(9) 0.125(2) 0.9371(7) 0.037(4) Uani 1 1 d U
H38A H 0.6396 0.0247 0.9441 0.045 Uiso 1 1 calc R
C39 C 0.6544(9) 0.237(2) 0.9699(8) 0.039(4) Uani 1 1 d U
H39A H 0.6773 0.2153 1.0014 0.046 Uiso 1 1 calc R
C40 C 0.6438(9) 0.375(2) 0.9538(7) 0.040(4) Uani 1 1 d U
H40A H 0.6629 0.4519 0.9737 0.048 Uiso 1 1 calc R
C41 C 0.6085(9) 0.417(2) 0.9121(7) 0.037(4) Uani 1 1 d U
H41A H 0.6023 0.5182 0.9029 0.044 Uiso 1 1 calc R
C42 C 0.5346(9) 0.506(2) 0.8145(7) 0.032(3) Uani 1 1 d U
C43 C 0.4775(10) 0.582(2) 0.8154(7) 0.039(4) Uani 1 1 d U
H43A H 0.4419 0.5262 0.8215 0.047 Uiso 1 1 calc R
C44 C 0.4723(11) 0.741(2) 0.8073(8) 0.043(4) Uani 1 1 d U
H44A H 0.4340 0.7885 0.8075 0.052 Uiso 1 1 calc R
C45 C 0.5230(10) 0.820(2) 0.7995(8) 0.046(4) Uani 1 1 d U
H45A H 0.5220 0.9245 0.7977 0.055 Uiso 1 1 calc R
C46 C 0.5760(11) 0.745(2) 0.7943(8) 0.043(4) Uani 1 1 d U
H46A H 0.6109 0.7997 0.7847 0.051 Uiso 1 1 calc R
C47 C 0.5820(10) 0.594(2) 0.8023(7) 0.042(4) Uani 1 1 d U
H47A H 0.6208 0.5502 0.7990 0.050 Uiso 1 1 calc R
C48 C 0.8079(10) 0.966(2) 0.8322(16) 0.066(13) Uani 0.600(13) 1 d PDU
H48A H 0.8392 1.0112 0.8555 0.080 Uiso 0.600(13) 1 calc PR
H48B H 0.8170 0.9918 0.7942 0.080 Uiso 0.600(13) 1 calc PR
Cl1 Cl 0.7361(9) 1.036(2) 0.8501(8) 0.187(8) Uani 0.600(13) 1 d PDU
Cl2 Cl 0.8087(10) 0.7716(19) 0.8402(8) 0.187(8) Uani 0.600(13) 1 d PDU
C49 C 0.2382(15) 0.080(5) 0.5252(18) 0.21(3) Uiso 0.702(13) 1 d PD
H49A H 0.2332 -0.0133 0.5050 0.247 Uiso 0.702(13) 1 calc PR
H49B H 0.2011 0.0975 0.5466 0.247 Uiso 0.702(13) 1 calc PR
Cl3 Cl 0.3010(8) 0.0668(17) 0.5690(5) 0.153(5) Uani 0.702(13) 1 d PDU
Cl4 Cl 0.2493(8) 0.2282(18) 0.4796(5) 0.153(5) Uani 0.702(13) 1 d PDU

loop_
_atom_site_aniso_label
_atom_site_aniso_U_11
_atom_site_aniso_U_22
_atom_site_aniso_U_33
_atom_site_aniso_U_23
_atom_site_aniso_U_13
_atom_site_aniso_U_12
Pt1 0.0192(4) 0.0272(4) 0.0246(3) 0.0024(4) -0.0005(5) 0.0000(4)
I1 0.0234(7) 0.0368(8) 0.0308(6) 0.0030(6) 0.0003(7) 0.0011(6)
S1 0.025(3) 0.026(3) 0.027(2) 0.004(2) -0.005(2) 0.001(2)
P1 0.018(3) 0.025(3) 0.026(3) 0.003(2) 0.004(2) -0.002(2)
C1 0.030(7) 0.036(7) 0.032(6) 0.002(7) 0.006(7) 0.006(6)
B1 0.034(7) 0.042(7) 0.029(6) -0.001(7) -0.004(7) -0.003(7)
I2 0.0235(7) 0.0434(9) 0.0477(7) 0.0114(7) 0.0048(7) -0.0031(7)
C2 0.029(6) 0.029(6) 0.030(6) -0.001(5) 0.006(6) 0.002(6)
C3 0.026(7) 0.026(7) 0.023(6) 0.003(6) -0.003(6) -0.002(6)
C4 0.021(6) 0.028(6) 0.023(6) 0.003(5) 0.005(5) -0.005(5)
C5 0.023(6) 0.033(6) 0.027(5) -0.001(5) -0.002(5) -0.005(5)
C6 0.023(7) 0.035(7) 0.029(6) -0.001(6) 0.001(6) -0.007(6)
C7 0.029(6) 0.039(6) 0.033(5) -0.003(5) 0.005(5) -0.003(5)
C8 0.033(7) 0.031(7) 0.035(6) -0.002(6) 0.008(6) -0.007(6)
C9 0.032(6) 0.031(6) 0.030(6) 0.006(6) 0.010(6) 0.000(6)
C13 0.027(6) 0.026(5) 0.029(5) 0.002(5) 0.010(5) -0.001(5)
C12 0.021(6) 0.026(6) 0.024(5) 0.004(5) 0.010(5) -0.002(5)
C11 0.031(6) 0.035(6) 0.027(6) 0.006(6) 0.003(6) 0.002(5)
C10 0.031(6) 0.030(6) 0.023(5) 0.003(5) 0.004(6) 0.000(6)
C14 0.053(12) 0.032(11) 0.036(9) -0.007(9) -0.019(10) 0.008(10)
C15 0.040(8) 0.035(8) 0.033(7) 0.020(7) -0.004(7) -0.008(7)
C16 0.034(7) 0.033(7) 0.035(7) 0.010(6) 0.007(7) 0.006(6)
C17 0.035(11) 0.041(11) 0.032(9) 0.010(8) 0.017(9) 0.012(9)
C18 0.031(11) 0.046(12) 0.031(10) 0.009(9) -0.003(9) -0.011(9)
C19 0.041(11) 0.052(11) 0.044(11) 0.031(10) 0.018(11) 0.026(10)
C20 0.038(8) 0.057(8) 0.027(7) 0.009(7) 0.001(7) 0.001(7)
C21 0.069(14) 0.073(14) 0.036(10) 0.021(10) 0.011(11) 0.016(12)
C22 0.051(13) 0.083(15) 0.026(10) -0.006(10) 0.003(10) 0.000(12)
C23 0.054(13) 0.099(15) 0.027(10) 0.004(10) 0.011(11) -0.019(12)
C24 0.031(8) 0.029(8) 0.033(7) 0.000(6) 0.000(7) 0.008(6)
C25 0.033(8) 0.031(8) 0.030(7) -0.004(6) -0.001(6) 0.007(7)
C26 0.041(8) 0.033(8) 0.035(7) -0.008(6) -0.009(7) 0.002(7)
C27 0.042(9) 0.033(8) 0.046(8) -0.002(7) -0.004(7) 0.006(7)
C28 0.039(8) 0.035(8) 0.047(8) 0.010(6) -0.002(7) 0.007(7)
C29 0.034(8) 0.034(8) 0.042(7) 0.006(6) -0.007(7) 0.002(7)
C30 0.048(9) 0.035(8) 0.025(7) 0.002(6) 0.004(7) 0.006(7)
C31 0.054(10) 0.048(8) 0.028(7) -0.003(7) 0.003(7) 0.001(7)
C32 0.059(10) 0.058(9) 0.030(7) 0.000(7) -0.002(7) 0.006(8)
C33 0.058(10) 0.045(9) 0.034(7) -0.013(7) -0.009(7) 0.005(8)
C34 0.053(10) 0.037(8) 0.037(8) -0.009(7) -0.008(7) -0.004(8)
C35 0.045(9) 0.030(8) 0.032(7) -0.006(6) -0.001(7) -0.004(7)
C36 0.021(8) 0.047(8) 0.028(7) 0.001(7) -0.008(7) 0.001(7)
C37 0.027(8) 0.048(8) 0.034(7) 0.001(7) -0.011(7) -0.005(7)
C38 0.031(8) 0.047(8) 0.034(7) 0.012(7) -0.003(7) -0.009(7)
C39 0.027(8) 0.058(9) 0.031(7) 0.007(7) -0.001(7) -0.003(8)
C40 0.029(8) 0.058(9) 0.034(7) -0.010(7) 0.000(7) -0.005(8)
C41 0.023(8) 0.053(9) 0.034(7) -0.007(7) -0.003(7) 0.007(7)
C42 0.036(6) 0.035(6) 0.026(5) -0.001(5) -0.005(5) -0.006(5)
C43 0.042(8) 0.039(7) 0.035(7) 0.000(6) -0.012(7) -0.006(7)
C44 0.045(9) 0.041(8) 0.045(7) -0.001(7) -0.018(7) 0.003(7)
C45 0.054(9) 0.040(9) 0.045(7) 0.004(7) -0.008(8) -0.003(7)
C46 0.045(9) 0.042(9) 0.042(7) 0.005(7) -0.002(8) -0.005(7)
C47 0.041(8) 0.045(8) 0.039(7) -0.003(7) -0.001(7) -0.005(7)
C48 0.063(15) 0.065(15) 0.072(15) 0.009(9) -0.003(9) -0.002(9)
Cl1 0.190(10) 0.190(9) 0.182(9) 0.005(6) 0.015(6) 0.002(6)
Cl2 0.190(10) 0.190(9) 0.182(9) 0.005(6) 0.015(6) 0.002(6)
Cl3 0.165(8) 0.155(7) 0.138(7) 0.009(5) 0.017(5) 0.003(6)
Cl4 0.165(8) 0.155(7) 0.138(7) 0.009(5) 0.017(5) 0.003(6)

loop_
_atom_type_symbol
_atom_type_description
_atom_type_scat_dispersion_real
_atom_type_scat_dispersion_imag
_atom_type_scat_source
C C 0.0033 0.0016 'International Tables Vol C Tables 4.2.6.8 and 6.1.1.4'
H H 0.0000 0.0000 'International Tables Vol C Tables 4.2.6.8 and 6.1.1.4'
B B 0.0013 0.0007 'International Tables Vol C Tables 4.2.6.8 and 6.1.1.4'
P P 0.1023 0.0942 'International Tables Vol C Tables 4.2.6.8 and 6.1.1.4'
S S 0.1246 0.1234 'International Tables Vol C Tables 4.2.6.8 and 6.1.1.4'
Cl Cl 0.1484 0.1585 'International Tables Vol C Tables 4.2.6.8 and 6.1.1.4'
I I -0.4742 1.8119 'International Tables Vol C Tables 4.2.6.8 and 6.1.1.4'
Pt Pt -1.7033 8.3905 'International Tables Vol C Tables 4.2.6.8 and 6.1.1.4'

loop_
_geom_angle_atom_site_label_1
_geom_angle_atom_site_label_2
_geom_angle_atom_site_label_3
_geom_angle
P1 Pt1 S1 87.81(18)
P1 Pt1 I2 93.03(14)
S1 Pt1 I2 171.81(13)
P1 Pt1 I1 174.96(13)
S1 Pt1 I1 87.34(14)
I2 Pt1 I1 91.58(8)
Pt1 I1 B1 82.7(5)
C11 S1 C12 96.9(9)
C11 S1 Pt1 106.0(6)
C12 S1 Pt1 124.0(6)
C30 P1 C4 103.8(9)
C30 P1 C24 105.0(9)
C4 P1 C24 108.1(9)
C30 P1 Pt1 113.1(7)
C4 P1 Pt1 105.8(6)
C24 P1 Pt1 119.9(6)
C10 C1 C2 124.7(18)
C10 C1 H1A 117.6
C2 C1 H1A 117.6
C42 B1 C5 123(2)
C42 B1 C36 116.5(18)
C5 B1 C36 111.9(16)
C42 B1 I1 104.3(13)
C5 B1 I1 102.1(13)
C36 B1 I1 92.0(12)
C1 C2 C3 117.7(17)
C1 C2 C16 121.5(17)
C3 C2 C16 120.6(16)
C4 C3 C2 118.2(16)
C4 C3 H3A 120.9
C2 C3 H3A 120.9
C3 C4 C11 123.4(17)
C3 C4 P1 121.4(13)
C11 C4 P1 115.3(14)
C6 C5 C12 117.0(17)
C6 C5 B1 113.4(16)
C12 C5 B1 128.1(16)
C5 C6 C7 121.7(17)
C5 C6 H6A 119.2
C7 C6 H6A 119.2
C8 C7 C6 117.4(17)
C8 C7 C20 125.5(18)
C6 C7 C20 116.8(17)
C7 C8 C13 124.7(19)
C7 C8 H8A 117.7
C13 C8 H8A 117.7
C13 C9 C14 113.7(16)
C13 C9 C10 108.3(15)
C14 C9 C10 111.6(14)
C13 C9 C15 110.5(14)
C14 C9 C15 106.1(16)
C10 C9 C15 106.3(15)
C8 C13 C12 117.7(17)
C8 C13 C9 121.9(17)
C12 C13 C9 120.3(15)
C13 C12 C5 121.2(15)
C13 C12 S1 114.6(13)
C5 C12 S1 123.6(14)
C4 C11 C10 117.3(16)
C4 C11 S1 122.1(14)
C10 C11 S1 120.6(14)
C1 C10 C11 117.8(16)
C1 C10 C9 128.5(18)
C11 C10 C9 113.7(16)
C9 C14 H14A 109.5
C9 C14 H14B 109.5
H14A C14 H14B 109.5
C9 C14 H14C 109.5
H14A C14 H14C 109.5
H14B C14 H14C 109.5
C9 C15 H15A 109.5
C9 C15 H15B 109.5
H15A C15 H15B 109.5
C9 C15 H15C 109.5
H15A C15 H15C 109.5
H15B C15 H15C 109.5
C19 C16 C2 107.3(16)
C19 C16 C17 110.1(15)
C2 C16 C17 114.4(16)
C19 C16 C18 108.4(16)
C2 C16 C18 109.7(15)
C17 C16 C18 106.8(16)
C16 C17 H17A 109.5
C16 C17 H17B 109.5
H17A C17 H17B 109.5
C16 C17 H17C 109.5
H17A C17 H17C 109.5
H17B C17 H17C 109.5
C16 C18 H18A 109.5
C16 C18 H18B 109.5
H18A C18 H18B 109.5
C16 C18 H18C 109.5
H18A C18 H18C 109.5
H18B C18 H18C 109.5
C16 C19 H19A 109.5
C16 C19 H19B 109.5
H19A C19 H19B 109.5
C16 C19 H19C 109.5
H19A C19 H19C 109.5
H19B C19 H19C 109.5
C22 C20 C7 112.9(18)
C22 C20 C21 108.1(18)
C7 C20 C21 109.6(17)
C22 C20 C23 110.3(18)
C7 C20 C23 111.4(17)
C21 C20 C23 104.1(18)
C20 C21 H21A 109.5
C20 C21 H21B 109.5
H21A C21 H21B 109.5
C20 C21 H21C 109.5
H21A C21 H21C 109.5
H21B C21 H21C 109.5
C20 C22 H22A 109.5
C20 C22 H22B 109.5
H22A C22 H22B 109.5
C20 C22 H22C 109.5
H22A C22 H22C 109.5
H22B C22 H22C 109.5
C20 C23 H23A 109.5
C20 C23 H23B 109.5
H23A C23 H23B 109.5
C20 C23 H23C 109.5
H23A C23 H23C 109.5
H23B C23 H23C 109.5
C29 C24 C25 121.5(18)
C29 C24 P1 121.7(16)
C25 C24 P1 116.8(14)
C26 C25 C24 117.8(17)
C26 C25 H25A 121.1
C24 C25 H25A 121.1
C27 C26 C25 120.3(19)
C27 C26 H26A 119.8
C25 C26 H26A 119.8
C26 C27 C28 122(2)
C26 C27 H27A 119.0
C28 C27 H27A 119.0
C27 C28 C29 119.9(19)
C27 C28 H28A 120.0
C29 C28 H28A 120.0
C24 C29 C28 118(2)
C24 C29 H29A 120.9
C28 C29 H29A 120.9
C31 C30 C35 117.2(17)
C31 C30 P1 120.6(16)
C35 C30 P1 122.1(15)
C30 C31 C32 117(2)
C30 C31 H31A 121.3
C32 C31 H31A 121.3
C33 C32 C31 124(2)
C33 C32 H32A 118.0
C31 C32 H32A 118.0
C32 C33 C34 119(2)
C32 C33 H33A 120.6
C34 C33 H33A 120.6
C33 C34 C35 124(2)
C33 C34 H34A 118.1
C35 C34 H34A 118.1
C34 C35 C30 119(2)
C34 C35 H35A 120.7
C30 C35 H35A 120.7
C37 C36 C41 118.4(17)
C37 C36 B1 125.1(18)
C41 C36 B1 116.5(18)
C38 C37 C36 122(2)
C38 C37 H37A 118.9
C36 C37 H37A 118.9
C37 C38 C39 122(2)
C37 C38 H38A 119.2
C39 C38 H38A 119.2
C40 C39 C38 115.6(19)
C40 C39 H39A 122.2
C38 C39 H39A 122.2
C39 C40 C41 126(2)
C39 C40 H40A 116.8
C41 C40 H40A 116.8
C40 C41 C36 115(2)
C40 C41 H41A 122.3
C36 C41 H41A 122.3
C47 C42 C43 114.1(19)
C47 C42 B1 130(2)
C43 C42 B1 116.2(19)
C42 C43 C44 123(2)
C42 C43 H43A 118.7
C44 C43 H43A 118.7
C45 C44 C43 118(2)
C45 C44 H44A 120.9
C43 C44 H44A 120.9
C44 C45 C46 118(2)
C44 C45 H45A 120.8
C46 C45 H45A 120.8
C45 C46 C47 124(2)
C45 C46 H46A 118.0
C47 C46 H46A 118.0
C42 C47 C46 122(2)
C42 C47 H47A 118.8
C46 C47 H47A 118.8
Cl1 C48 Cl2 109.6(4)
Cl1 C48 H48A 109.7
Cl2 C48 H48A 109.7
Cl1 C48 H48B 109.7
Cl2 C48 H48B 109.7
H48A C48 H48B 108.2
Cl4 C49 Cl3 109.4(4)
Cl4 C49 H49A 109.8
Cl3 C49 H49A 109.8
Cl4 C49 H49B 109.8
Cl3 C49 H49B 109.8
H49A C49 H49B 108.2

loop_
_geom_bond_atom_site_label_1
_geom_bond_atom_site_label_2
_geom_bond_distance
Pt1 P1 2.222(5)
Pt1 S1 2.246(5)
Pt1 I2 2.590(2)
Pt1 I1 2.637(2)
I1 B1 2.75(2)
S1 C11 1.702(18)
S1 C12 1.784(17)
P1 C30 1.770(18)
P1 C4 1.811(18)
P1 C24 1.829(19)
C1 C10 1.38(2)
C1 C2 1.39(2)
C1 H1A 0.9500
B1 C42 1.48(3)
B1 C5 1.58(3)
B1 C36 1.72(3)
C2 C3 1.44(2)
C2 C16 1.50(3)
C3 C4 1.39(2)
C3 H3A 0.9500
C4 C11 1.41(2)
C5 C6 1.42(2)
C5 C12 1.42(2)
C6 C7 1.42(2)
C6 H6A 0.9500
C7 C8 1.36(2)
C7 C20 1.51(2)
C8 C13 1.37(2)
C8 H8A 0.9500
C9 C13 1.51(3)
C9 C14 1.53(2)
C9 C10 1.53(2)
C9 C15 1.57(2)
C13 C12 1.42(2)
C11 C10 1.46(3)
C14 H14A 0.9800
C14 H14B 0.9800
C14 H14C 0.9800
C15 H15A 0.9800
C15 H15B 0.9800
C15 H15C 0.9800
C16 C19 1.45(3)
C16 C17 1.53(2)
C16 C18 1.59(3)
C17 H17A 0.9800
C17 H17B 0.9800
C17 H17C 0.9800
C18 H18A 0.9800
C18 H18B 0.9800
C18 H18C 0.9800
C19 H19A 0.9800
C19 H19B 0.9800
C19 H19C 0.9800
C20 C22 1.49(3)
C20 C21 1.54(3)
C20 C23 1.55(3)
C21 H21A 0.9800
C21 H21B 0.9800
C21 H21C 0.9800
C22 H22A 0.9800
C22 H22B 0.9800
C22 H22C 0.9800
C23 H23A 0.9800
C23 H23B 0.9800
C23 H23C 0.9800
C24 C29 1.33(3)
C24 C25 1.40(2)
C25 C26 1.39(2)
C25 H25A 0.9500
C26 C27 1.31(2)
C26 H26A 0.9500
C27 C28 1.36(3)
C27 H27A 0.9500
C28 C29 1.40(3)
C28 H28A 0.9500
C29 H29A 0.9500
C30 C31 1.42(3)
C30 C35 1.44(3)
C31 C32 1.44(3)
C31 H31A 0.9500
C32 C33 1.31(3)
C32 H32A 0.9500
C33 C34 1.34(3)
C33 H33A 0.9500
C34 C35 1.39(3)
C34 H34A 0.9500
C35 H35A 0.9500
C36 C37 1.38(3)
C36 C41 1.43(3)
C37 C38 1.29(2)
C37 H37A 0.9500
C38 C39 1.41(3)
C38 H38A 0.9500
C39 C40 1.33(3)
C39 H39A 0.9500
C40 C41 1.35(2)
C40 H40A 0.9500
C41 H41A 0.9500
C42 C47 1.35(3)
C42 C43 1.44(3)
C43 C44 1.46(3)
C43 H43A 0.9500
C44 C45 1.34(3)
C44 H44A 0.9500
C45 C46 1.36(3)
C45 H45A 0.9500
C46 C47 1.39(3)
C46 H46A 0.9500
C47 H47A 0.9500
C48 Cl1 1.769(5)
C48 Cl2 1.769(5)
C48 H48A 0.9900
C48 H48B 0.9900
C49 Cl4 1.768(5)
C49 Cl3 1.769(5)
C49 H49A 0.9900
C49 H49B 0.9900

loop_
_geom_torsion_atom_site_label_1
_geom_torsion_atom_site_label_2
_geom_torsion_atom_site_label_3
_geom_torsion_atom_site_label_4
_geom_torsion
S1 Pt1 I1 B1 -64.0(5)
I2 Pt1 I1 B1 124.1(5)
P1 Pt1 S1 C11 -13.6(8)
I1 Pt1 S1 C11 167.8(8)
P1 Pt1 S1 C12 -123.7(8)
I1 Pt1 S1 C12 57.7(8)
S1 Pt1 P1 C30 -97.6(8)
I2 Pt1 P1 C30 74.2(8)
S1 Pt1 P1 C4 15.4(6)
I2 Pt1 P1 C4 -172.8(6)
S1 Pt1 P1 C24 137.7(7)
I2 Pt1 P1 C24 -50.5(7)
Pt1 I1 B1 C42 -48.3(13)
Pt1 I1 B1 C5 80.7(12)
Pt1 I1 B1 C36 -166.3(11)
C10 C1 C2 C3 10(3)
C10 C1 C2 C16 -174.4(19)
C1 C2 C3 C4 -8(3)
C16 C2 C3 C4 176.4(16)
C2 C3 C4 C11 0(3)
C2 C3 C4 P1 -179.0(13)
C30 P1 C4 C3 -76.6(16)
C24 P1 C4 C3 34.5(17)
Pt1 P1 C4 C3 164.1(13)
C30 P1 C4 C11 104.3(15)
C24 P1 C4 C11 -144.6(14)
Pt1 P1 C4 C11 -15.0(15)
C42 B1 C5 C6 -109(2)
C36 B1 C5 C6 37(2)
I1 B1 C5 C6 134.5(14)
C42 B1 C5 C12 56(3)
C36 B1 C5 C12 -157.2(18)
I1 B1 C5 C12 -60(2)
C12 C5 C6 C7 -5(3)
B1 C5 C6 C7 161.8(18)
C5 C6 C7 C8 4(3)
C5 C6 C7 C20 179.1(18)
C6 C7 C8 C13 1(3)
C20 C7 C8 C13 -173.4(19)
C7 C8 C13 C12 -5(3)
C7 C8 C13 C9 177.4(18)
C14 C9 C13 C8 -107(2)
C10 C9 C13 C8 128.8(18)
C15 C9 C13 C8 13(2)
C14 C9 C13 C12 76(2)
C10 C9 C13 C12 -49(2)
C15 C9 C13 C12 -165.2(16)
C8 C13 C12 C5 3(3)
C9 C13 C12 C5 -179.0(17)
C8 C13 C12 S1 174.5(14)
C9 C13 C12 S1 -7(2)
C6 C5 C12 C13 2(3)
B1 C5 C12 C13 -163.2(19)
C6 C5 C12 S1 -169.0(14)
B1 C5 C12 S1 26(3)
C11 S1 C12 C13 49.9(15)
Pt1 S1 C12 C13 164.5(11)
C11 S1 C12 C5 -138.7(17)
Pt1 S1 C12 C5 -24.1(19)
C3 C4 C11 C10 6(3)
P1 C4 C11 C10 -174.6(14)
C3 C4 C11 S1 -174.7(14)
P1 C4 C11 S1 4(2)
C12 S1 C11 C4 136.7(17)
Pt1 S1 C11 C4 8.4(18)
C12 S1 C11 C10 -44.2(17)
Pt1 S1 C11 C10 -172.6(14)
C2 C1 C10 C11 -4(3)
C2 C1 C10 C9 177.1(18)
C4 C11 C10 C1 -5(3)
S1 C11 C10 C1 176.3(16)
C4 C11 C10 C9 174.8(16)
S1 C11 C10 C9 -4(2)
C13 C9 C10 C1 -126(2)
C14 C9 C10 C1 108(2)
C15 C9 C10 C1 -7(3)
C13 C9 C10 C11 55(2)
C14 C9 C10 C11 -71(2)
C15 C9 C10 C11 173.8(15)
C1 C2 C16 C19 64(2)
C3 C2 C16 C19 -120.4(18)
C1 C2 C16 C17 -173.2(18)
C3 C2 C16 C17 2(3)
C1 C2 C16 C18 -53(2)
C3 C2 C16 C18 122.0(17)
C8 C7 C20 C22 -136(2)
C6 C7 C20 C22 50(2)
C8 C7 C20 C21 104(2)
C6 C7 C20 C21 -71(2)
C8 C7 C20 C23 -11(3)
C6 C7 C20 C23 174.5(18)
C30 P1 C24 C29 29(2)
C4 P1 C24 C29 -80.9(18)
Pt1 P1 C24 C29 157.8(15)
C30 P1 C24 C25 -148.9(15)
C4 P1 C24 C25 100.8(15)
Pt1 P1 C24 C25 -20.4(17)
C29 C24 C25 C26 -3(3)
P1 C24 C25 C26 175.6(14)
C24 C25 C26 C27 3(3)
C25 C26 C27 C28 -1(3)
C26 C27 C28 C29 -2(3)
C25 C24 C29 C28 0(3)
P1 C24 C29 C28 -178.0(15)
C27 C28 C29 C24 2(3)
C4 P1 C30 C31 168.4(16)
C24 P1 C30 C31 55.0(18)
Pt1 P1 C30 C31 -77.4(17)
C4 P1 C30 C35 -8.0(18)
C24 P1 C30 C35 -121.4(17)
Pt1 P1 C30 C35 106.2(16)
C35 C30 C31 C32 -3(3)
P1 C30 C31 C32 -179.1(15)
C30 C31 C32 C33 3(3)
C31 C32 C33 C34 -3(4)
C32 C33 C34 C35 2(4)
C33 C34 C35 C30 -2(3)
C31 C30 C35 C34 2(3)
P1 C30 C35 C34 178.4(15)
C42 B1 C36 C37 -170(2)
C5 B1 C36 C37 41(3)
I1 B1 C36 C37 -63(2)
C42 B1 C36 C41 11(3)
C5 B1 C36 C41 -137.7(18)
I1 B1 C36 C41 118.5(15)
C41 C36 C37 C38 -2(3)
B1 C36 C37 C38 179.7(18)
C36 C37 C38 C39 6(3)
C37 C38 C39 C40 -8(3)
C38 C39 C40 C41 5(3)
C39 C40 C41 C36 -1(3)
C37 C36 C41 C40 -1(3)
B1 C36 C41 C40 177.7(17)
C5 B1 C42 C47 -164.2(19)
C36 B1 C42 C47 50(3)
I1 B1 C42 C47 -49(2)
C5 B1 C42 C43 21(3)
C36 B1 C42 C43 -124.4(19)
I1 B1 C42 C43 136.0(14)
C47 C42 C43 C44 -4(3)
B1 C42 C43 C44 171.9(17)
C42 C43 C44 C45 -1(3)
C43 C44 C45 C46 6(3)
C44 C45 C46 C47 -7(3)
C43 C42 C47 C46 3(3)
B1 C42 C47 C46 -171.6(19)
C45 C46 C47 C42 2(3)
